data_4089642
loop_
_publ_author_name
'Abell\'an-L\'opez, Antonio'
'Chicote, Mar\'ia-Teresa'
'Bautista, Delia'
'Vicente, Jos\'e'

_publ_section_title
;
 Cyclopalladated Complexes Derived from Phenylacetone Oxime. Insertion
 Reactions of Carbon Monoxide, Isocyanides, and Alkynes. Novel Amidines of
 the Isoquinoline Series
;
_journal_issue 24
_journal_name_full Organometallics
_journal_page_first 7612
_journal_paper_doi 10.1021/om4010912
_journal_volume 32
_journal_year 2013
_chemical_formula_sum 'C21 H23 Br N2 O5 Pd'
_chemical_formula_weight 569.72
_space_group_IT_number 2
_space_group_name_Hall '-P 1'
_space_group_name_H-M_alt 'P -1'
_symmetry_cell_setting triclinic
_symmetry_space_group_name_H-M 'P -1'
_atom_sites_solution_hydrogens geom
_atom_sites_solution_primary direct
_atom_sites_solution_secondary difmap
_audit_creation_method SHELXL-97
_cell_angle_alpha 93.134(4)
_cell_angle_beta 91.125(4)
_cell_angle_gamma 99.336(4)
_cell_formula_units_Z 2
_cell_length_a 9.697(3)
_cell_length_b 9.800(3)
_cell_length_c 11.411(3)
_cell_measurement_reflns_used 8123
_cell_measurement_temperature 100(2)
_cell_measurement_theta_max 28.45
_cell_measurement_theta_min 2.68
_cell_volume 1068.0(5)
_computing_cell_refinement 'Bruker SAINT'
_computing_data_collection 'Bruker SMART'
_computing_data_reduction 'Bruker SAINT'
_computing_molecular_graphics 'Bruker SHELXTL'
_computing_publication_material 'Bruker SHELXTL'
_computing_structure_refinement 'SHELXL-97 (Sheldrick, 1997)'
_computing_structure_solution 'SHELXS-97 (Sheldrick, 1990)'
_diffrn_ambient_temperature 100(2)
_diffrn_detector_area_resol_mean 8.26
_diffrn_measured_fraction_theta_full 0.996
_diffrn_measured_fraction_theta_max 0.923
_diffrn_measurement_device_type 'Bruker SMART APEX CCD'
_diffrn_measurement_method \w-scan
_diffrn_radiation_monochromator graphite
_diffrn_radiation_source 'fine-focus sealed tube'
_diffrn_radiation_type MoK\a
_diffrn_radiation_wavelength 0.71073
_diffrn_reflns_av_R_equivalents 0.0303
_diffrn_reflns_av_sigmaI/netI 0.0313
_diffrn_reflns_limit_h_max 12
_diffrn_reflns_limit_h_min -12
_diffrn_reflns_limit_k_max 13
_diffrn_reflns_limit_k_min -12
_diffrn_reflns_limit_l_max 15
_diffrn_reflns_limit_l_min -15
_diffrn_reflns_number 16897
_diffrn_reflns_theta_full 26.00
_diffrn_reflns_theta_max 28.55
_diffrn_reflns_theta_min 2.11
_exptl_absorpt_coefficient_mu 2.775
_exptl_absorpt_correction_T_max 0.8971
_exptl_absorpt_correction_T_min 0.7172
_exptl_absorpt_correction_type multi-scan
_exptl_absorpt_process_details SADABS
_exptl_crystal_colour pale-orange
_exptl_crystal_density_diffrn 1.772
_exptl_crystal_density_method 'not measured'
_exptl_crystal_description prism
_exptl_crystal_F_000 568
_exptl_crystal_size_max 0.14
_exptl_crystal_size_mid 0.10
_exptl_crystal_size_min 0.04
_refine_diff_density_max 0.958
_refine_diff_density_min -0.621
_refine_diff_density_rms 0.105
_refine_ls_extinction_method none
_refine_ls_goodness_of_fit_ref 1.033
_refine_ls_hydrogen_treatment 'OH free with DFIX, rigid methyls, others riding'
_refine_ls_matrix_type full
_refine_ls_number_parameters 279
_refine_ls_number_reflns 5013
_refine_ls_number_restraints 1
_refine_ls_restrained_S_all 1.033
_refine_ls_R_factor_all 0.0337
_refine_ls_R_factor_gt 0.0299
_refine_ls_shift/su_max 0.002
_refine_ls_shift/su_mean 0.000
_refine_ls_structure_factor_coef Fsqd
_refine_ls_weighting_details 'calc w=1/[\s^2^(Fo^2^)+(0.0410P)^2^+1.0432P] where P=(Fo^2^+2Fc^2^)/3'
_refine_ls_weighting_scheme calc
_refine_ls_wR_factor_gt 0.0741
_refine_ls_wR_factor_ref 0.0767
_reflns_number_gt 4564
_reflns_number_total 5013
_reflns_threshold_expression >2sigma(I)
_cod_data_source_file om4010912_si_002.cif
_cod_data_source_block aae06amspa
_cod_database_code 4089642

loop_
_symmetry_equiv_pos_as_xyz
'x, y, z'
'-x, -y, -z'

loop_
_atom_site_label
_atom_site_type_symbol
_atom_site_fract_x
_atom_site_fract_y
_atom_site_fract_z
_atom_site_U_iso_or_equiv
_atom_site_adp_type
_atom_site_occupancy
_atom_site_symmetry_multiplicity
_atom_site_calc_flag
_atom_site_refinement_flags
Pd1 Pd 0.07057(2) 0.170076(19) 0.641375(15) 0.01279(7) Uani 1 1 d .
N1 N -0.0480(2) 0.0516(2) 0.75273(19) 0.0163(4) Uani 1 1 d .
O1 O -0.0893(2) -0.0869(2) 0.71121(17) 0.0225(4) Uani 1 1 d D
H01 H -0.037(3) -0.095(4) 0.657(2) 0.032(10) Uiso 1 1 d D
N2 N 0.1958(2) 0.2926(2) 0.53415(18) 0.0147(4) Uani 1 1 d .
Br1 Br -0.13108(3) 0.14561(3) 0.49307(2) 0.01959(8) Uani 1 1 d .
C1 C 0.1357(3) 0.3946(3) 0.8414(2) 0.0151(5) Uani 1 1 d .
C2 C -0.0073(3) 0.3539(3) 0.8623(2) 0.0175(5) Uani 1 1 d .
C3 C -0.0980(3) 0.4491(3) 0.8459(2) 0.0214(6) Uani 1 1 d .
H3 H -0.1947 0.4230 0.8598 0.026 Uiso 1 1 calc R
C4 C -0.0497(3) 0.5810(3) 0.8097(3) 0.0246(6) Uani 1 1 d .
H4 H -0.1136 0.6431 0.7973 0.030 Uiso 1 1 calc R
C5 C 0.0907(3) 0.6219(3) 0.7917(2) 0.0224(6) Uani 1 1 d .
H5 H 0.1244 0.7129 0.7690 0.027 Uiso 1 1 calc R
C6 C 0.1830(3) 0.5284(3) 0.8073(2) 0.0187(5) Uani 1 1 d .
H6 H 0.2797 0.5564 0.7945 0.022 Uiso 1 1 calc R
C7 C -0.0629(3) 0.2198(3) 0.9182(2) 0.0187(5) Uani 1 1 d .
H7A H 0.0058 0.2096 0.9811 0.022 Uiso 1 1 calc R
H7B H -0.1494 0.2354 0.9579 0.022 Uiso 1 1 calc R
C8 C -0.0974(3) 0.0795(3) 0.8524(2) 0.0168(5) Uani 1 1 d .
C9 C -0.1909(3) -0.0275(3) 0.9159(2) 0.0238(6) Uani 1 1 d .
H9A H -0.2887 -0.0232 0.8959 0.036 Uiso 1 1 calc R
H9B H -0.1745 -0.0095 1.0008 0.036 Uiso 1 1 calc R
H9C H -0.1705 -0.1197 0.8926 0.036 Uiso 1 1 calc R
C10 C 0.2244(3) 0.1889(3) 0.7648(2) 0.0145(5) Uani 1 1 d .
C11 C 0.2350(3) 0.2930(3) 0.8468(2) 0.0135(5) Uani 1 1 d .
C12 C 0.3415(3) 0.3167(3) 0.9448(2) 0.0152(5) Uani 1 1 d .
O2 O 0.3448(2) 0.4053(2) 1.02320(17) 0.0246(4) Uani 1 1 d .
O3 O 0.4329(2) 0.2277(2) 0.93761(17) 0.0202(4) Uani 1 1 d .
C13 C 0.5384(3) 0.2447(3) 1.0311(3) 0.0248(6) Uani 1 1 d .
H13A H 0.6038 0.3308 1.0228 0.037 Uiso 1 1 calc R
H13B H 0.5893 0.1661 1.0267 0.037 Uiso 1 1 calc R
H13C H 0.4934 0.2489 1.1071 0.037 Uiso 1 1 calc R
C14 C 0.3077(3) 0.0748(3) 0.7577(2) 0.0162(5) Uani 1 1 d .
O4 O 0.2780(2) -0.03387(19) 0.80417(16) 0.0203(4) Uani 1 1 d .
O5 O 0.4153(2) 0.1029(2) 0.68533(16) 0.0201(4) Uani 1 1 d .
C15 C 0.4978(3) -0.0055(3) 0.6666(3) 0.0286(7) Uani 1 1 d .
H15A H 0.5278 -0.0344 0.7426 0.043 Uiso 1 1 calc R
H15B H 0.5802 0.0289 0.6218 0.043 Uiso 1 1 calc R
H15C H 0.4416 -0.0847 0.6227 0.043 Uiso 1 1 calc R
C21 C 0.2969(3) 0.2466(3) 0.4721(2) 0.0185(5) Uani 1 1 d .
H21 H 0.3121 0.1541 0.4795 0.022 Uiso 1 1 calc R
C22 C 0.3796(3) 0.3292(3) 0.3979(2) 0.0197(5) Uani 1 1 d .
H22 H 0.4498 0.2928 0.3550 0.024 Uiso 1 1 calc R
C23 C 0.3606(3) 0.4657(3) 0.3857(2) 0.0177(5) Uani 1 1 d .
C24 C 0.2558(3) 0.5123(3) 0.4502(2) 0.0204(6) Uani 1 1 d .
H24 H 0.2390 0.6047 0.4448 0.024 Uiso 1 1 calc R
C25 C 0.1755(3) 0.4241(3) 0.5227(2) 0.0189(5) Uani 1 1 d .
H25 H 0.1037 0.4574 0.5657 0.023 Uiso 1 1 calc R
C26 C 0.4496(3) 0.5565(3) 0.3051(2) 0.0240(6) Uani 1 1 d .
H26A H 0.4205 0.6478 0.3067 0.036 Uiso 1 1 calc R
H26B H 0.4385 0.5142 0.2249 0.036 Uiso 1 1 calc R
H26C H 0.5479 0.5668 0.3311 0.036 Uiso 1 1 calc R

loop_
_atom_site_aniso_label
_atom_site_aniso_U_11
_atom_site_aniso_U_22
_atom_site_aniso_U_33
_atom_site_aniso_U_23
_atom_site_aniso_U_13
_atom_site_aniso_U_12
Pd1 0.01359(11) 0.01306(11) 0.01130(10) -0.00052(7) 0.00108(7) 0.00122(7)
N1 0.0171(11) 0.0136(11) 0.0170(10) -0.0021(8) -0.0007(8) -0.0003(9)
O1 0.0294(12) 0.0153(10) 0.0199(10) -0.0036(7) 0.0056(8) -0.0037(8)
N2 0.0134(11) 0.0149(11) 0.0149(10) -0.0009(8) -0.0006(8) 0.0003(8)
Br1 0.02048(15) 0.01992(15) 0.01827(14) -0.00164(10) -0.00178(10) 0.00424(11)
C1 0.0185(13) 0.0141(12) 0.0121(11) -0.0041(9) -0.0016(9) 0.0029(10)
C2 0.0190(14) 0.0179(13) 0.0143(12) -0.0048(9) -0.0022(10) 0.0016(11)
C3 0.0160(13) 0.0238(15) 0.0245(14) -0.0060(11) -0.0005(10) 0.0062(11)
C4 0.0289(16) 0.0215(15) 0.0251(14) -0.0071(11) -0.0078(12) 0.0128(12)
C5 0.0320(16) 0.0164(13) 0.0187(13) -0.0016(10) -0.0042(11) 0.0054(12)
C6 0.0206(14) 0.0175(13) 0.0163(12) -0.0029(10) -0.0009(10) -0.0003(11)
C7 0.0179(13) 0.0199(14) 0.0171(12) -0.0021(10) 0.0052(10) 0.0005(11)
C8 0.0160(13) 0.0193(13) 0.0150(12) 0.0027(10) 0.0011(9) 0.0018(10)
C9 0.0269(16) 0.0218(14) 0.0215(13) 0.0039(11) 0.0066(11) -0.0012(12)
C10 0.0193(13) 0.0113(12) 0.0133(11) 0.0031(9) 0.0071(9) 0.0019(10)
C11 0.0116(12) 0.0144(12) 0.0144(11) -0.0001(9) 0.0015(9) 0.0018(10)
C12 0.0129(12) 0.0148(12) 0.0168(12) 0.0020(9) 0.0007(9) -0.0017(10)
O2 0.0226(11) 0.0285(11) 0.0225(10) -0.0099(8) -0.0056(8) 0.0083(9)
O3 0.0163(10) 0.0215(10) 0.0230(10) -0.0018(8) -0.0044(8) 0.0056(8)
C13 0.0187(14) 0.0293(16) 0.0261(14) -0.0019(12) -0.0084(11) 0.0052(12)
C14 0.0166(13) 0.0177(13) 0.0135(11) -0.0030(9) -0.0012(9) 0.0017(10)
O4 0.0273(11) 0.0149(9) 0.0189(9) 0.0014(7) -0.0004(8) 0.0037(8)
O5 0.0197(10) 0.0217(10) 0.0213(9) 0.0016(7) 0.0063(8) 0.0095(8)
C15 0.0279(16) 0.0322(17) 0.0302(16) 0.0001(12) 0.0047(12) 0.0188(14)
C21 0.0208(14) 0.0163(13) 0.0193(12) 0.0005(10) 0.0017(10) 0.0058(11)
C22 0.0177(14) 0.0215(14) 0.0200(13) 0.0001(10) 0.0052(10) 0.0036(11)
C23 0.0164(13) 0.0186(13) 0.0158(12) 0.0011(10) -0.0032(10) -0.0032(10)
C24 0.0247(15) 0.0153(13) 0.0212(13) 0.0005(10) -0.0007(11) 0.0036(11)
C25 0.0206(14) 0.0204(14) 0.0171(12) 0.0000(10) 0.0017(10) 0.0079(11)
C26 0.0258(15) 0.0230(15) 0.0213(13) 0.0036(11) 0.0043(11) -0.0029(12)

loop_
_atom_type_symbol
_atom_type_description
_atom_type_scat_dispersion_real
_atom_type_scat_dispersion_imag
_atom_type_scat_source
C C 0.0033 0.0016 'International Tables Vol C Tables 4.2.6.8 and 6.1.1.4'
H H 0.0000 0.0000 'International Tables Vol C Tables 4.2.6.8 and 6.1.1.4'
N N 0.0061 0.0033 'International Tables Vol C Tables 4.2.6.8 and 6.1.1.4'
O O 0.0106 0.0060 'International Tables Vol C Tables 4.2.6.8 and 6.1.1.4'
Br Br -0.2901 2.4595 'International Tables Vol C Tables 4.2.6.8 and 6.1.1.4'
Pd Pd -0.9988 1.0072 'International Tables Vol C Tables 4.2.6.8 and 6.1.1.4'

loop_
_geom_angle_atom_site_label_1
_geom_angle_atom_site_label_2
_geom_angle_atom_site_label_3
_geom_angle
C10 Pd1 N1 86.51(9)
C10 Pd1 N2 91.33(9)
N1 Pd1 N2 177.74(8)
C10 Pd1 Br1 177.44(7)
N1 Pd1 Br1 91.32(6)
N2 Pd1 Br1 90.84(6)
C8 N1 O1 113.3(2)
C8 N1 Pd1 132.27(19)
O1 N1 Pd1 114.37(15)
C21 N2 C25 118.2(2)
C21 N2 Pd1 122.49(18)
C25 N2 Pd1 119.31(18)
C6 C1 C2 119.4(2)
C6 C1 C11 119.8(2)
C2 C1 C11 120.6(2)
C3 C2 C1 118.4(3)
C3 C2 C7 118.6(2)
C1 C2 C7 122.4(2)
C4 C3 C2 121.5(3)
C5 C4 C3 120.1(3)
C4 C5 C6 119.4(3)
C1 C6 C5 121.2(3)
C8 C7 C2 124.7(2)
N1 C8 C9 122.0(2)
N1 C8 C7 123.4(2)
C9 C8 C7 114.6(2)
C11 C10 C14 127.4(2)
C11 C10 Pd1 118.76(19)
C14 C10 Pd1 113.70(18)
C10 C11 C12 124.2(2)
C10 C11 C1 119.1(2)
C12 C11 C1 116.7(2)
O2 C12 O3 123.4(2)
O2 C12 C11 123.9(2)
O3 C12 C11 112.7(2)
C12 O3 C13 115.2(2)
O4 C14 O5 124.0(2)
O4 C14 C10 124.7(2)
O5 C14 C10 111.2(2)
C14 O5 C15 115.5(2)
N2 C21 C22 122.3(2)
C21 C22 C23 120.3(3)
C24 C23 C22 117.0(2)
C24 C23 C26 122.1(3)
C22 C23 C26 120.9(3)
C25 C24 C23 120.0(3)
N2 C25 C24 122.3(3)

loop_
_geom_bond_atom_site_label_1
_geom_bond_atom_site_label_2
_geom_bond_distance
Pd1 C10 2.011(3)
Pd1 N1 2.017(2)
Pd1 N2 2.040(2)
Pd1 Br1 2.5335(6)
N1 C8 1.276(3)
N1 O1 1.405(3)
N2 C21 1.342(3)
N2 C25 1.347(3)
C1 C6 1.396(4)
C1 C2 1.409(4)
C1 C11 1.496(4)
C2 C3 1.399(4)
C2 C7 1.516(4)
C3 C4 1.389(4)
C4 C5 1.378(4)
C5 C6 1.397(4)
C7 C8 1.515(4)
C8 C9 1.499(4)
C10 C11 1.335(4)
C10 C14 1.483(4)
C11 C12 1.490(3)
C12 O2 1.208(3)
C12 O3 1.341(3)
O3 C13 1.447(3)
C14 O4 1.211(3)
C14 O5 1.346(3)
O5 C15 1.439(3)
C21 C22 1.380(4)
C22 C23 1.393(4)
C23 C24 1.389(4)
C23 C26 1.501(4)
C24 C25 1.387(4)

loop_
_geom_hbond_atom_site_label_D
_geom_hbond_atom_site_label_H
_geom_hbond_atom_site_label_A
_geom_hbond_distance_DH
_geom_hbond_distance_HA
_geom_hbond_distance_DA
_geom_hbond_angle_DHA
_geom_hbond_site_symmetry_A
C26 H26B O2 0.98 2.57 3.527(4) 165.7 1_554
C24 H24 Br1 0.95 2.87 3.772(3) 158.1 2_566
C9 H9B O4 0.98 2.50 3.368(3) 147.0 2_557
O1 H01 Br1 0.815(18) 2.474(19) 3.283(2) 173(3) 2_556
